data_1549465
loop_
_publ_author_name
'Song, Yongbo'
'Lv, Ying'
'Zhou, Meng'
'Luo, Tian-Yi'
'Zhao, Shuo'
'Rosi, Nathaniel L.'
'Yu, Haizhu'
'Zhu, Manzhou'
'Jin, Rongchao'

_publ_section_title
;
 Single Ligand Exchange on an Au-Cu Bimetal Nanocluster and Mechanism
;
_journal_name_full Nanoscale
_journal_paper_doi 10.1039/C8NR01611A
_journal_year 2018
_chemical_formula_moiety 'C105 H87 Au13 Cu4 N3 P3 Se9'
_chemical_formula_sum 'C105 H87 Au13 Cu4 N3 P3 Se9'
_chemical_formula_weight 5009.05
_space_group_crystal_system trigonal
_space_group_IT_number 167
_space_group_name_Hall '-R 3 2"c'
_space_group_name_H-M_alt 'R -3 c'
_symmetry_space_group_name_Hall '-R 3 2"c'
_symmetry_space_group_name_H-M 'R -3 c :H'
_atom_sites_solution_hydrogens geom
_atom_sites_solution_primary direct
_audit_creation_date 2017-03-01
_audit_creation_method
;
Olex2 1.2
(compiled 2015.01.26 svn.r3150 for OlexSys, GUI svn.r4998)
;
_audit_update_record
;
2018-02-25 deposited with the CCDC.
2018-05-25 downloaded from the CCDC.
;
_cell_angle_alpha 90
_cell_angle_beta 90
_cell_angle_gamma 120
_cell_formula_units_Z 12
_cell_length_a 24.2592(6)
_cell_length_b 24.2592(6)
_cell_length_c 74.473(2)
_cell_measurement_reflns_used 9994
_cell_measurement_temperature 230(2)
_cell_measurement_theta_max 68.24
_cell_measurement_theta_min 3.17
_cell_volume 37956.2(17)
_computing_cell_refinement 'SAINT v8.34A (Bruker, 2013)'
_computing_data_reduction 'SAINT v8.34A (Bruker, 2013)'
_computing_molecular_graphics 'Olex2 (Dolomanov et al., 2009)'
_computing_publication_material 'Olex2 (Dolomanov et al., 2009)'
_computing_structure_refinement 'ShelXL (Sheldrick, 2008)'
_computing_structure_solution 'ShelXT (Sheldrick, 2015)'
_diffrn_ambient_temperature 230.0
_diffrn_detector 'CCD area detector'
_diffrn_detector_area_resol_mean 8
_diffrn_detector_type 'APEX II CCD'
_diffrn_measured_fraction_theta_full 1.000
_diffrn_measured_fraction_theta_max 0.998
_diffrn_measurement_device_type 'Bruker X8 Prospector Ultra'
_diffrn_measurement_method '\f and \w scans'
_diffrn_radiation_monochromator graphite
_diffrn_radiation_probe x-ray
_diffrn_radiation_type CuK\a
_diffrn_radiation_wavelength 1.54178
_diffrn_reflns_av_R_equivalents 0.0898
_diffrn_reflns_av_unetI/netI 0.0482
_diffrn_reflns_Laue_measured_fraction_full 1.000
_diffrn_reflns_Laue_measured_fraction_max 0.998
_diffrn_reflns_limit_h_max 28
_diffrn_reflns_limit_h_min -29
_diffrn_reflns_limit_k_max 28
_diffrn_reflns_limit_k_min -29
_diffrn_reflns_limit_l_max 89
_diffrn_reflns_limit_l_min -88
_diffrn_reflns_number 86209
_diffrn_reflns_point_group_measured_fraction_full 1.000
_diffrn_reflns_point_group_measured_fraction_max 0.998
_diffrn_reflns_theta_full 67.679
_diffrn_reflns_theta_max 68.451
_diffrn_reflns_theta_min 2.415
_diffrn_source 'IMuS micro-focus source'
_diffrn_source_target Cu
_diffrn_standards_number 0
_exptl_absorpt_coefficient_mu 31.860
_exptl_absorpt_correction_T_max 0.7531
_exptl_absorpt_correction_T_min 0.3212
_exptl_absorpt_correction_type multi-scan
_exptl_absorpt_process_details
;
SADABS-2014/4 (Bruker,2014/4) was used for absorption correction.
wR2(int) was 0.1747 before and 0.0874 after correction.
The Ratio of minimum to maximum transmission is 0.4265.
The \l/2 correction factor is 0.00150.
;
_exptl_crystal_colour 'metallic dark red'
_exptl_crystal_colour_lustre metallic
_exptl_crystal_colour_modifier dark
_exptl_crystal_colour_primary red
_exptl_crystal_density_diffrn 2.630
_exptl_crystal_description rod
_exptl_crystal_F_000 26784
_exptl_crystal_size_max 0.18
_exptl_crystal_size_mid 0.06
_exptl_crystal_size_min 0.04
_refine_diff_density_max 3.052
_refine_diff_density_min -3.787
_refine_diff_density_rms 0.416
_refine_ls_extinction_method none
_refine_ls_goodness_of_fit_ref 1.063
_refine_ls_hydrogen_treatment constr
_refine_ls_matrix_type full
_refine_ls_number_parameters 412
_refine_ls_number_reflns 7764
_refine_ls_number_restraints 129
_refine_ls_restrained_S_all 1.059
_refine_ls_R_factor_all 0.0779
_refine_ls_R_factor_gt 0.0564
_refine_ls_shift/su_max 0.002
_refine_ls_shift/su_mean 0.000
_refine_ls_structure_factor_coef Fsqd
_refine_ls_weighting_details 'w=1/[\s^2^(Fo^2^)+(0.0960P)^2^+2952.5500P] where P=(Fo^2^+2Fc^2^)/3'
_refine_ls_weighting_scheme calc
_refine_ls_wR_factor_gt 0.1777
_refine_ls_wR_factor_ref 0.2014
_reflns_Friedel_coverage 0.000
_reflns_number_gt 5700
_reflns_number_total 7764
_reflns_threshold_expression 'I > 2\s(I)'
_cod_data_source_file c8nr01611a2.cif
_cod_data_source_block ltysyb20170226_0m_a
_cod_original_cell_volume 37956(2)
_cod_database_code 1549465
_shelxl_version_number 2014/6
_shelx_space_group_comment
;
The symmetry employed for this shelxl refinement is uniquely defined
by the following loop, which should always be used as a source of
symmetry information in preference to the above space-group names.
They are only intended as comments.
;
_shelx_estimated_absorpt_t_max 0.362
_shelx_estimated_absorpt_t_min 0.069
_olex2_refinement_description
;
1. Fixed Uiso
 At 1.2 times of:
  All C(H) groups
2. Uiso/Uaniso restraints and constraints
C47 \\sim C52 \\sim C51 \\sim C50 \\sim C49 \\sim C48: within 1.7A with sigma
of 0.04 and sigma for terminal atoms of 0.08
C26 \\sim C21 \\sim C22 \\sim C23 \\sim C24 \\sim C25: within 1.7A with sigma
of 0.04 and sigma for terminal atoms of 0.08
3. Rigid body (RIGU) restrains
 C47, C52, C51, C50, C49, C48
 with sigma for 1-2 distances of 0.004 and sigma for 1-3 distances of 0.004
 C26, C21, C22, C23, C24
 with sigma for 1-2 distances of 0.004 and sigma for 1-3 distances of 0.004
4.a Aromatic/amide H refined with riding coordinates:
 C12(H12), C13(H13), C14(H14), C15(H15), C16(H16), C22(H22), C23(H23),
 C24(H24), C25(H25), C26(H26), C32(H32), C33(H33), C34(H34), C35(H35), C36(H36),
  C42(H42), C43(H43), C44(H44), C45(H45), C46(H46), C48(H48), C49(H49),
 C50(H50), C51(H51), C52(H52), C54(H54), C55(H55), C56(H56), C57(H57)
;
_olex2_submission_special_instructions 'No special instructions were received'

loop_
_space_group_symop_operation_xyz
'x, y, z'
'-y, x-y, z'
'-x+y, -x, z'
'y, x, -z+1/2'
'x-y, -y, -z+1/2'
'-x, -x+y, -z+1/2'
'x+2/3, y+1/3, z+1/3'
'-y+2/3, x-y+1/3, z+1/3'
'-x+y+2/3, -x+1/3, z+1/3'
'y+2/3, x+1/3, -z+5/6'
'x-y+2/3, -y+1/3, -z+5/6'
'-x+2/3, -x+y+1/3, -z+5/6'
'x+1/3, y+2/3, z+2/3'
'-y+1/3, x-y+2/3, z+2/3'
'-x+y+1/3, -x+2/3, z+2/3'
'y+1/3, x+2/3, -z+7/6'
'x-y+1/3, -y+2/3, -z+7/6'
'-x+1/3, -x+y+2/3, -z+7/6'
'-x, -y, -z'
'y, -x+y, -z'
'x-y, x, -z'
'-y, -x, z-1/2'
'-x+y, y, z-1/2'
'x, x-y, z-1/2'
'-x+2/3, -y+1/3, -z+1/3'
'y+2/3, -x+y+1/3, -z+1/3'
'x-y+2/3, x+1/3, -z+1/3'
'-y+2/3, -x+1/3, z-1/6'
'-x+y+2/3, y+1/3, z-1/6'
'x+2/3, x-y+1/3, z-1/6'
'-x+1/3, -y+2/3, -z+2/3'
'y+1/3, -x+y+2/3, -z+2/3'
'x-y+1/3, x+2/3, -z+2/3'
'-y+1/3, -x+2/3, z+1/6'
'-x+y+1/3, y+2/3, z+1/6'
'x+1/3, x-y+2/3, z+1/6'

loop_
_atom_site_label
_atom_site_type_symbol
_atom_site_fract_x
_atom_site_fract_y
_atom_site_fract_z
_atom_site_U_iso_or_equiv
_atom_site_adp_type
_atom_site_occupancy
_atom_site_site_symmetry_order
_atom_site_calc_flag
_atom_site_refinement_flags_posn
_atom_site_refinement_flags_adp
_atom_site_refinement_flags_occupancy
Au1 Au 0.3333 0.6667 0.57283(2) 0.0250(2) Uani 1 3 d S T P
Au2 Au 0.29268(3) 0.58959(3) 0.60247(2) 0.0402(2) Uani 1 1 d . . .
Au3 Au 0.20312(3) 0.59969(3) 0.57922(2) 0.03120(18) Uani 1 1 d . . .
Au4 Au 0.27373(3) 0.53859(3) 0.56564(2) 0.0403(2) Uani 1 1 d . . .
Au5 Au 0.25165(3) 0.62485(3) 0.54388(2) 0.03594(19) Uani 1 1 d . . .
Se1 Se 0.22093(8) 0.59523(8) 0.51251(2) 0.0440(4) Uani 1 1 d . . .
Se2 Se 0.20315(9) 0.42474(9) 0.56780(3) 0.0542(5) Uani 1 1 d . . .
Se3 Se 0.22441(9) 0.49689(9) 0.62055(3) 0.0496(5) Uani 1 1 d . . .
Cu1 Cu 0.3333 0.6667 0.51287(6) 0.0443(10) Uani 1 3 d S T P
Cu2 Cu 0.17553(11) 0.47498(11) 0.59107(3) 0.0426(5) Uani 1 1 d . . .
P1 P 0.09740(17) 0.55906(17) 0.58531(5) 0.0338(8) Uani 1 1 d . . .
N1 N 0.0809(7) 0.4453(6) 0.59463(18) 0.043(3) Uani 1 1 d . . .
C11 C 0.1794(8) 0.6400(8) 0.5063(2) 0.046(4) Uani 1 1 d . . .
C12 C 0.1322(9) 0.6141(9) 0.4928(3) 0.068(6) Uani 1 1 d . . .
H12 H 0.1226 0.5756 0.4872 0.082 Uiso 1 1 calc R . .
C13 C 0.0992(11) 0.6464(12) 0.4877(3) 0.082(7) Uani 1 1 d . . .
H13 H 0.0680 0.6282 0.4787 0.098 Uiso 1 1 calc R . .
C14 C 0.1100(12) 0.7004(12) 0.4949(4) 0.089(8) Uani 1 1 d . . .
H14 H 0.0859 0.7193 0.4915 0.106 Uiso 1 1 calc R . .
C15 C 0.1578(12) 0.7290(9) 0.5078(3) 0.076(7) Uani 1 1 d . . .
H15 H 0.1672 0.7685 0.5126 0.092 Uiso 1 1 calc R . .
C16 C 0.1936(9) 0.6993(9) 0.5138(3) 0.062(5) Uani 1 1 d . . .
H16 H 0.2255 0.7190 0.5226 0.074 Uiso 1 1 calc R . .
C21 C 0.1480(8) 0.4108(8) 0.5476(3) 0.058(4) Uani 1 1 d . U .
C22 C 0.1302(10) 0.3554(10) 0.5376(3) 0.086(5) Uani 1 1 d . U .
H22 H 0.1430 0.3259 0.5408 0.104 Uiso 1 1 calc R . .
C23 C 0.0909(11) 0.3471(13) 0.5222(4) 0.100(6) Uani 1 1 d . U .
H23 H 0.0784 0.3107 0.5151 0.121 Uiso 1 1 calc R . .
C24 C 0.0702(12) 0.3888(15) 0.5171(4) 0.108(7) Uani 1 1 d . U .
H24 H 0.0463 0.3822 0.5066 0.129 Uiso 1 1 calc R . .
C25 C 0.0860(11) 0.4399(13) 0.5280(3) 0.088(7) Uani 1 1 d . U .
H25 H 0.0713 0.4682 0.5254 0.106 Uiso 1 1 calc R . .
C26 C 0.1233(9) 0.4498(9) 0.5429(3) 0.064(4) Uani 1 1 d . U .
H26 H 0.1328 0.4849 0.5503 0.077 Uiso 1 1 calc R . .
C31 C 0.1825(8) 0.5307(9) 0.6348(2) 0.051(4) Uani 1 1 d . . .
C32 C 0.1201(9) 0.4919(12) 0.6399(3) 0.084(8) Uani 1 1 d . . .
H32 H 0.0965 0.4501 0.6355 0.101 Uiso 1 1 calc R . .
C33 C 0.0923(12) 0.5154(14) 0.6517(4) 0.116(11) Uani 1 1 d . . .
H33 H 0.0507 0.4882 0.6559 0.139 Uiso 1 1 calc R . .
C34 C 0.1256(14) 0.5800(17) 0.6576(4) 0.113(11) Uani 1 1 d . . .
H34 H 0.1054 0.5960 0.6650 0.136 Uiso 1 1 calc R . .
C35 C 0.1884(12) 0.6191(12) 0.6522(3) 0.078(6) Uani 1 1 d . . .
H35 H 0.2115 0.6614 0.6562 0.093 Uiso 1 1 calc R . .
C36 C 0.2176(10) 0.5942(10) 0.6405(2) 0.058(5) Uani 1 1 d . . .
H36 H 0.2599 0.6202 0.6367 0.070 Uiso 1 1 calc R . .
C41 C 0.0518(7) 0.5467(8) 0.5647(2) 0.040(4) Uani 1 1 d . . .
C42 C -0.0092(9) 0.4949(9) 0.5621(3) 0.071(6) Uani 1 1 d . . .
H42 H -0.0290 0.4638 0.5710 0.085 Uiso 1 1 calc R . .
C43 C -0.0404(12) 0.4898(11) 0.5458(3) 0.102(10) Uani 1 1 d . . .
H43 H -0.0810 0.4545 0.5437 0.123 Uiso 1 1 calc R . .
C44 C -0.0139(10) 0.5337(11) 0.5333(3) 0.071(6) Uani 1 1 d . . .
H44 H -0.0369 0.5299 0.5228 0.085 Uiso 1 1 calc R . .
C45 C 0.0459(9) 0.5847(9) 0.5352(3) 0.059(5) Uani 1 1 d . . .
H45 H 0.0643 0.6151 0.5260 0.071 Uiso 1 1 calc R . .
C46 C 0.0791(8) 0.5909(9) 0.5510(3) 0.056(4) Uani 1 1 d . . .
H46 H 0.1207 0.6255 0.5524 0.067 Uiso 1 1 calc R . .
C47 C 0.0825(10) 0.6120(9) 0.5984(3) 0.060(4) Uani 1 1 d . U .
C48 C 0.0259(16) 0.6156(17) 0.5949(4) 0.130(8) Uani 1 1 d . U .
H48 H 0.0024 0.5996 0.5842 0.155 Uiso 1 1 calc R . .
C49 C 0.0069(19) 0.646(2) 0.6091(5) 0.163(10) Uani 1 1 d . U .
H49 H -0.0340 0.6414 0.6097 0.195 Uiso 1 1 calc R . .
C50 C 0.0601(17) 0.6868(19) 0.6229(5) 0.144(9) Uani 1 1 d . U .
H50 H 0.0628 0.7229 0.6284 0.172 Uiso 1 1 calc R . .
C51 C 0.0944(15) 0.6708(15) 0.6257(4) 0.115(8) Uani 1 1 d . U .
H51 H 0.1178 0.6854 0.6364 0.138 Uiso 1 1 calc R . .
C52 C 0.1063(13) 0.6311(14) 0.6151(3) 0.101(7) Uani 1 1 d . U .
H52 H 0.1326 0.6165 0.6198 0.121 Uiso 1 1 calc R . .
C53 C 0.0542(7) 0.4821(7) 0.5963(2) 0.038(3) Uani 1 1 d . . .
C54 C -0.0030(8) 0.4612(9) 0.6047(3) 0.060(5) Uani 1 1 d . . .
H54 H -0.0205 0.4879 0.6058 0.072 Uiso 1 1 calc R . .
C55 C -0.0351(9) 0.3994(11) 0.6118(3) 0.073(6) Uani 1 1 d . . .
H55 H -0.0733 0.3851 0.6182 0.087 Uiso 1 1 calc R . .
C56 C -0.0108(9) 0.3603(9) 0.6094(3) 0.064(5) Uani 1 1 d . . .
H56 H -0.0331 0.3178 0.6132 0.077 Uiso 1 1 calc R . .
C57 C 0.0461(9) 0.3839(8) 0.6012(3) 0.057(5) Uani 1 1 d . . .
H57 H 0.0633 0.3570 0.5999 0.069 Uiso 1 1 calc R . .

loop_
_atom_site_aniso_label
_atom_site_aniso_U_11
_atom_site_aniso_U_22
_atom_site_aniso_U_33
_atom_site_aniso_U_23
_atom_site_aniso_U_13
_atom_site_aniso_U_12
Au1 0.0246(3) 0.0246(3) 0.0258(5) 0.000 0.000 0.01231(16)
Au2 0.0395(4) 0.0405(4) 0.0388(4) 0.0066(3) 0.0018(3) 0.0186(3)
Au3 0.0258(3) 0.0297(3) 0.0367(4) 0.0026(2) 0.0014(2) 0.0129(2)
Au4 0.0360(4) 0.0337(4) 0.0488(4) -0.0010(3) -0.0006(3) 0.0157(3)
Au5 0.0352(3) 0.0373(3) 0.0342(4) -0.0016(2) -0.0047(2) 0.0172(3)
Se1 0.0456(9) 0.0417(9) 0.0418(10) -0.0067(7) -0.0115(8) 0.0198(8)
Se2 0.0578(11) 0.0374(9) 0.0751(14) 0.0047(9) 0.0173(10) 0.0295(9)
Se3 0.0488(10) 0.0471(10) 0.0471(10) 0.0112(8) -0.0017(8) 0.0196(8)
Cu1 0.0454(15) 0.0454(15) 0.042(2) 0.000 0.000 0.0227(8)
Cu2 0.0433(12) 0.0391(12) 0.0482(14) 0.0029(10) 0.0021(10) 0.0225(10)
P1 0.0274(17) 0.0319(18) 0.041(2) 0.0020(15) 0.0036(15) 0.0142(15)
N1 0.054(8) 0.037(7) 0.042(8) -0.001(6) 0.001(6) 0.025(6)
C11 0.043(9) 0.050(9) 0.034(9) 0.002(7) -0.004(7) 0.016(8)
C12 0.059(12) 0.050(11) 0.084(15) -0.024(10) -0.033(11) 0.019(9)
C13 0.073(14) 0.102(18) 0.073(15) 0.023(13) -0.033(12) 0.045(14)
C14 0.087(17) 0.077(16) 0.11(2) 0.022(15) -0.017(15) 0.045(14)
C15 0.107(18) 0.048(11) 0.082(16) 0.018(11) -0.005(13) 0.045(12)
C16 0.061(12) 0.047(10) 0.080(14) -0.004(9) -0.004(10) 0.029(9)
C21 0.047(8) 0.042(7) 0.057(9) -0.021(6) 0.013(7) 0.002(6)
C22 0.063(10) 0.064(9) 0.096(11) -0.043(8) 0.017(8) 0.005(8)
C23 0.067(11) 0.097(13) 0.092(11) -0.054(10) 0.009(9) 0.007(9)
C24 0.071(12) 0.114(15) 0.097(14) -0.036(11) 0.019(10) 0.016(11)
C25 0.077(14) 0.095(15) 0.053(12) 0.001(11) -0.001(11) 0.013(12)
C26 0.058(10) 0.057(9) 0.056(10) -0.018(8) 0.010(8) 0.013(7)
C31 0.052(10) 0.064(11) 0.024(8) 0.011(7) 0.000(7) 0.018(9)
C32 0.043(11) 0.107(18) 0.067(14) -0.018(13) 0.018(10) 0.010(11)
C33 0.062(15) 0.11(2) 0.11(2) -0.031(18) 0.029(15) -0.008(15)
C34 0.09(2) 0.17(3) 0.071(17) -0.036(18) 0.016(15) 0.06(2)
C35 0.083(16) 0.093(17) 0.061(14) -0.020(12) -0.002(12) 0.047(14)
C36 0.067(12) 0.078(13) 0.022(8) 0.002(8) 0.008(8) 0.031(11)
C41 0.038(8) 0.048(9) 0.046(9) -0.012(7) -0.017(7) 0.029(7)
C42 0.042(10) 0.057(12) 0.082(15) 0.027(10) -0.014(10) 0.001(8)
C43 0.074(16) 0.080(16) 0.079(17) 0.009(13) -0.033(14) -0.017(12)
C44 0.063(12) 0.085(15) 0.054(12) -0.009(11) -0.025(10) 0.029(12)
C45 0.055(11) 0.065(12) 0.056(12) 0.019(9) -0.015(9) 0.029(9)
C46 0.046(10) 0.051(10) 0.060(12) 0.008(9) -0.002(8) 0.017(8)
C47 0.075(11) 0.062(10) 0.064(9) -0.024(8) -0.014(8) 0.051(9)
C48 0.141(13) 0.19(2) 0.125(14) -0.080(14) -0.060(11) 0.137(14)
C49 0.164(15) 0.23(2) 0.163(17) -0.103(16) -0.054(12) 0.152(16)
C50 0.165(17) 0.194(19) 0.145(16) -0.090(15) -0.054(13) 0.145(16)
C51 0.132(16) 0.159(17) 0.105(12) -0.074(12) -0.033(11) 0.112(14)
C52 0.125(14) 0.149(16) 0.083(10) -0.060(10) -0.042(10) 0.110(13)
C53 0.042(8) 0.029(7) 0.044(9) 0.001(6) -0.004(7) 0.020(6)
C54 0.038(9) 0.063(12) 0.080(14) 0.013(10) 0.019(9) 0.026(9)
C55 0.037(10) 0.082(15) 0.081(15) 0.032(12) 0.021(10) 0.017(10)
C56 0.047(10) 0.047(10) 0.080(14) 0.027(10) 0.001(10) 0.011(9)
C57 0.056(11) 0.040(9) 0.074(13) 0.000(9) -0.002(9) 0.022(9)

loop_
_atom_type_symbol
_atom_type_description
_atom_type_scat_dispersion_real
_atom_type_scat_dispersion_imag
_atom_type_scat_source
C C 0.0181 0.0091 'International Tables Vol C Tables 4.2.6.8 and 6.1.1.4'
H H 0.0000 0.0000 'International Tables Vol C Tables 4.2.6.8 and 6.1.1.4'
Au Au -4.4197 7.2980 'International Tables Vol C Tables 4.2.6.8 and 6.1.1.4'
Cu Cu -1.9646 0.5888 'International Tables Vol C Tables 4.2.6.8 and 6.1.1.4'
N N 0.0311 0.0180 'International Tables Vol C Tables 4.2.6.8 and 6.1.1.4'
P P 0.2955 0.4335 'International Tables Vol C Tables 4.2.6.8 and 6.1.1.4'
Se Se -0.7943 1.1372 'International Tables Vol C Tables 4.2.6.8 and 6.1.1.4'

loop_
_geom_angle_atom_site_label_1
_geom_angle_atom_site_label_2
_geom_angle_atom_site_label_3
_geom_angle
_geom_angle_site_symmetry_1
_geom_angle_site_symmetry_3
Au2 Au1 Au2 61.66(3) 3_565 .
Au2 Au1 Au2 61.66(3) 3_565 2_665
Au2 Au1 Au2 61.66(3) . 2_665
Au2 Au1 Au3 66.11(2) 3_565 .
Au2 Au1 Au3 63.03(2) . .
Au2 Au1 Au3 116.37(4) 2_665 .
Au2 Au1 Au3 63.02(2) 3_565 3_565
Au2 Au1 Au3 66.11(2) 2_665 3_565
Au2 Au1 Au3 116.37(4) 3_565 2_665
Au2 Au1 Au3 116.37(4) . 3_565
Au2 Au1 Au3 66.11(2) . 2_665
Au2 Au1 Au3 63.02(2) 2_665 2_665
Au2 Au1 Au4 114.25(3) 2_665 .
Au2 Au1 Au4 65.05(2) 2_665 2_665
Au2 Au1 Au4 118.86(3) 3_565 .
Au2 Au1 Au4 114.25(3) . 3_565
Au2 Au1 Au4 118.85(3) 2_665 3_565
Au2 Au1 Au4 114.25(3) 3_565 2_665
Au2 Au1 Au4 118.85(3) . 2_665
Au2 Au1 Au4 65.05(2) 3_565 3_565
Au2 Au1 Au4 65.06(2) . .
Au2 Au1 Au5 177.26(3) 2_665 .
Au2 Au1 Au5 177.27(3) 3_565 2_665
Au2 Au1 Au5 115.61(2) 3_565 3_565
Au2 Au1 Au5 115.61(2) . .
Au2 Au1 Au5 115.61(2) 2_665 2_665
Au2 Au1 Au5 117.46(2) . 2_665
Au2 Au1 Au5 177.27(3) . 3_565
Au2 Au1 Au5 117.46(2) 3_565 .
Au2 Au1 Au5 117.47(2) 2_665 3_565
Au3 Au1 Au3 117.126(13) 3_565 2_665
Au3 Au1 Au3 117.125(13) . 2_665
Au3 Au1 Au3 117.125(13) . 3_565
Au4 Au1 Au3 62.021(17) . 2_665
Au4 Au1 Au3 64.528(18) 3_565 3_565
Au4 Au1 Au3 62.019(18) 3_565 .
Au4 Au1 Au3 64.530(18) 2_665 2_665
Au4 Au1 Au3 178.10(3) . 3_565
Au4 Au1 Au3 62.022(17) 2_665 3_565
Au4 Au1 Au3 178.10(3) 2_665 .
Au4 Au1 Au3 178.10(3) 3_565 2_665
Au4 Au1 Au3 64.530(18) . .
Au4 Au1 Au4 116.293(15) 2_665 .
Au4 Au1 Au4 116.296(15) 3_565 2_665
Au4 Au1 Au4 116.295(15) 3_565 .
Au4 Au1 Au5 61.86(2) 2_665 3_565
Au4 Au1 Au5 117.26(4) 3_565 2_665
Au4 Au1 Au5 61.86(2) 3_565 .
Au4 Au1 Au5 63.64(2) 2_665 2_665
Au4 Au1 Au5 61.86(2) . 2_665
Au4 Au1 Au5 117.25(4) . 3_565
Au4 Au1 Au5 63.64(2) 3_565 3_565
Au4 Au1 Au5 117.26(4) 2_665 .
Au4 Au1 Au5 63.64(2) . .
Au5 Au1 Au3 116.06(3) 2_665 .
Au5 Au1 Au3 61.35(2) . .
Au5 Au1 Au3 61.36(2) 3_565 3_565
Au5 Au1 Au3 61.36(2) 2_665 2_665
Au5 Au1 Au3 116.25(3) 3_565 .
Au5 Au1 Au3 116.06(3) . 3_565
Au5 Au1 Au3 116.25(3) . 2_665
Au5 Au1 Au3 116.07(3) 3_565 2_665
Au5 Au1 Au3 116.25(3) 2_665 3_565
Au5 Au1 Au5 65.27(3) . 2_665
Au5 Au1 Au5 65.27(3) . 3_565
Au5 Au1 Au5 65.27(3) 3_565 2_665
Au1 Au2 Au2 59.171(15) . 3_565
Au1 Au2 Au2 59.171(15) . 2_665
Au1 Au2 Au3 59.152(18) . .
Au1 Au2 Au3 57.572(17) . 2_665
Au1 Au2 Au4 57.60(2) . .
Au1 Au2 Cu2 105.13(5) . .
Au2 Au2 Au2 60.0 2_665 3_565
Au2 Au2 Au3 110.92(2) 2_665 .
Au2 Au2 Au3 63.83(3) 3_565 .
Au2 Au2 Au3 59.32(2) 2_665 2_665
Au2 Au2 Au3 107.36(2) 3_565 2_665
Au2 Au2 Au4 106.29(2) 2_665 .
Au2 Au2 Au4 110.227(19) 3_565 .
Au2 Au2 Cu2 163.18(5) 2_665 .
Au2 Au2 Cu2 119.28(5) 3_565 .
Au3 Au2 Au3 107.09(3) . 2_665
Au3 Au2 Au4 60.73(2) . .
Au3 Au2 Cu2 59.55(5) . .
Au4 Au2 Au3 57.06(2) . 2_665
Se3 Au2 Au1 157.83(5) . .
Se3 Au2 Au2 142.90(5) . 2_665
Se3 Au2 Au2 127.15(6) . 3_565
Se3 Au2 Au3 102.58(5) . .
Se3 Au2 Au3 125.09(5) . 2_665
Se3 Au2 Au4 103.66(5) . .
Se3 Au2 Cu2 52.71(6) . .
Cu2 Au2 Au3 108.32(5) . 2_665
Cu2 Au2 Au4 57.30(5) . .
Au1 Au3 Au2 56.32(2) . 3_565
Au1 Au3 Au2 57.82(2) . .
Au1 Au3 Au4 58.450(17) . 3_565
Au1 Au3 Au4 57.221(17) . .
Au1 Au3 Au5 58.96(3) . .
Au1 Au3 Cu2 105.37(5) . .
Au2 Au3 Au2 56.85(3) . 3_565
Au2 Au3 Au4 60.74(2) . .
Au2 Au3 Cu2 61.16(5) . .
Au4 Au3 Au2 107.02(3) 3_565 .
Au4 Au3 Au2 104.85(2) . 3_565
Au4 Au3 Au2 60.41(2) 3_565 3_565
Au4 Au3 Au4 107.23(3) 3_565 .
Au4 Au3 Cu2 163.65(5) 3_565 .
Au5 Au3 Au2 107.23(3) . 3_565
Au5 Au3 Au2 109.13(3) . .
Au5 Au3 Au4 60.30(2) . .
Au5 Au3 Au4 59.85(2) . 3_565
Au5 Au3 Cu2 111.36(5) . .
Cu2 Au3 Au2 114.31(5) . 3_565
Cu2 Au3 Au4 57.80(5) . .
P1 Au3 Au1 171.44(9) . .
P1 Au3 Au2 117.29(10) . 3_565
P1 Au3 Au2 125.09(10) . .
P1 Au3 Au4 114.05(9) . 3_565
P1 Au3 Au4 131.28(9) . .
P1 Au3 Au5 122.34(10) . .
P1 Au3 Cu2 82.26(10) . .
Au1 Au4 Au2 57.34(3) . .
Au1 Au4 Au3 58.249(17) . .
Au1 Au4 Au3 59.529(17) . 2_665
Au1 Au4 Au5 59.25(2) . 2_665
Au1 Au4 Au5 58.35(2) . .
Au1 Au4 Cu2 108.11(5) . .
Au3 Au4 Au2 62.52(2) 2_665 .
Au3 Au4 Au2 58.53(2) . .
Au3 Au4 Au3 109.74(3) 2_665 .
Au3 Au4 Au5 109.71(3) 2_665 .
Au5 Au4 Au2 108.75(3) 2_665 .
Au5 Au4 Au2 105.27(3) . .
Au5 Au4 Au3 57.70(2) . .
Au5 Au4 Au3 59.69(2) 2_665 2_665
Au5 Au4 Au3 108.69(3) 2_665 .
Au5 Au4 Au5 62.50(3) 2_665 .
Se2 Au4 Au1 161.86(6) . .
Se2 Au4 Au2 106.86(6) . .
Se2 Au4 Au3 124.02(6) . 2_665
Se2 Au4 Au3 107.07(5) . .
Se2 Au4 Au5 138.87(6) . 2_665
Se2 Au4 Au5 125.45(6) . .
Se2 Au4 Cu2 53.80(7) . .
Cu2 Au4 Au2 61.14(5) . .
Cu2 Au4 Au3 116.51(6) . 2_665
Cu2 Au4 Au3 60.07(5) . .
Cu2 Au4 Au5 111.07(5) . .
Cu2 Au4 Au5 167.31(6) . 2_665
Au1 Au5 Au3 59.69(2) . .
Au1 Au5 Au4 58.893(19) . 3_565
Au1 Au5 Au4 58.009(18) . .
Au1 Au5 Au5 57.369(15) . 2_665
Au1 Au5 Au5 57.369(15) . 3_565
Au1 Au5 Cu1 104.87(6) . .
Au3 Au5 Au4 61.99(2) . .
Au3 Au5 Au4 60.47(2) . 3_565
Au3 Au5 Au5 108.155(19) . 2_665
Au3 Au5 Au5 108.318(19) . 3_565
Au3 Au5 Cu1 164.56(6) . .
Au4 Au5 Au4 109.02(3) 3_565 .
Au4 Au5 Au5 59.96(2) 3_565 3_565
Au4 Au5 Au5 108.14(2) 3_565 2_665
Au4 Au5 Au5 106.22(2) . 3_565
Au4 Au5 Au5 57.55(2) . 2_665
Au4 Au5 Cu1 113.26(3) 3_565 .
Au5 Au5 Au5 60.0 3_565 2_665
Se1 Au5 Au1 155.78(5) . .
Se1 Au5 Au3 142.51(5) . .
Se1 Au5 Au4 133.46(5) . 3_565
Se1 Au5 Au4 117.41(5) . .
Se1 Au5 Au5 99.27(5) . 2_665
Se1 Au5 Au5 107.38(5) . 3_565
Se1 Au5 Cu1 52.59(7) . .
Cu1 Au5 Au4 111.09(3) . .
Cu1 Au5 Au5 58.89(4) . 2_665
Cu1 Au5 Au5 58.89(4) . 3_565
Cu1 Se1 Au5 72.97(11) . .
C11 Se1 Au5 103.9(5) . .
C11 Se1 Cu1 109.4(5) . .
Cu2 Se2 Au4 71.70(8) . .
C21 Se2 Au4 100.4(5) . .
C21 Se2 Cu2 107.9(5) . .
Cu2 Se3 Au2 74.52(8) . .
C31 Se3 Au2 100.0(5) . .
C31 Se3 Cu2 106.8(5) . .
Au5 Cu1 Au5 62.21(9) 2_665 .
Au5 Cu1 Au5 62.21(9) 3_565 .
Au5 Cu1 Au5 62.21(9) 3_565 2_665
Se1 Cu1 Au5 103.38(11) . 2_665
Se1 Cu1 Au5 54.43(7) 3_565 3_565
Se1 Cu1 Au5 54.44(7) . .
Se1 Cu1 Au5 112.14(12) 2_665 .
Se1 Cu1 Au5 112.15(12) 3_565 2_665
Se1 Cu1 Au5 112.15(12) . 3_565
Se1 Cu1 Au5 103.37(11) 3_565 .
Se1 Cu1 Au5 103.37(11) 2_665 3_565
Se1 Cu1 Au5 54.43(7) 2_665 2_665
Se1 Cu1 Se1 119.988(6) . 2_665
Se1 Cu1 Se1 119.987(6) 3_565 .
Se1 Cu1 Se1 119.988(6) 3_565 2_665
Au3 Cu2 Au2 59.29(5) . .
Au4 Cu2 Au2 61.55(5) . .
Au4 Cu2 Au3 62.13(5) . .
Se2 Cu2 Au2 107.81(9) . .
Se2 Cu2 Au3 109.52(10) . .
Se2 Cu2 Au4 54.50(7) . .
Se2 Cu2 Se3 122.36(12) . .
Se3 Cu2 Au2 52.77(6) . .
Se3 Cu2 Au3 102.42(9) . .
Se3 Cu2 Au4 107.52(9) . .
N1 Cu2 Au2 132.7(4) . .
N1 Cu2 Au3 92.3(4) . .
N1 Cu2 Au4 140.3(4) . .
N1 Cu2 Se2 117.6(4) . .
N1 Cu2 Se3 107.4(4) . .
C41 P1 Au3 111.2(5) . .
C47 P1 Au3 112.6(7) . .
C47 P1 C41 104.5(8) . .
C47 P1 C53 105.9(9) . .
C53 P1 Au3 118.6(5) . .
C53 P1 C41 102.6(7) . .
C53 N1 Cu2 127.2(10) . .
C53 N1 C57 116.3(14) . .
C57 N1 Cu2 113.5(11) . .
C12 C11 Se1 118.1(14) . .
C12 C11 C16 117.6(17) . .
C16 C11 Se1 124.2(13) . .
C11 C12 H12 120.0 . .
C11 C12 C13 120.0(19) . .
C13 C12 H12 120.0 . .
C12 C13 H13 118.3 . .
C14 C13 C12 123(2) . .
C14 C13 H13 118.3 . .
C13 C14 H14 120.7 . .
C13 C14 C15 119(2) . .
C15 C14 H14 120.7 . .
C14 C15 H15 119.2 . .
C14 C15 C16 122(2) . .
C16 C15 H15 119.2 . .
C11 C16 C15 118.6(19) . .
C11 C16 H16 120.7 . .
C15 C16 H16 120.7 . .
C22 C21 Se2 115.9(19) . .
C26 C21 Se2 125.1(13) . .
C26 C21 C22 119(2) . .
C21 C22 H22 122.5 . .
C21 C22 C23 115(3) . .
C23 C22 H22 122.5 . .
C22 C23 H23 117.6 . .
C24 C23 C22 125(2) . .
C24 C23 H23 117.6 . .
C23 C24 H24 121.4 . .
C25 C24 C23 117(3) . .
C25 C24 H24 121.4 . .
C24 C25 H25 120.0 . .
C24 C25 C26 120(3) . .
C26 C25 H25 120.0 . .
C21 C26 H26 118.1 . .
C25 C26 C21 124(2) . .
C25 C26 H26 118.1 . .
C32 C31 Se3 120.0(16) . .
C32 C31 C36 121.3(19) . .
C36 C31 Se3 118.6(14) . .
C31 C32 H32 120.4 . .
C31 C32 C33 119(2) . .
C33 C32 H32 120.4 . .
C32 C33 H33 119.3 . .
C32 C33 C34 121(2) . .
C34 C33 H33 119.3 . .
C33 C34 H34 120.5 . .
C35 C34 C33 119(2) . .
C35 C34 H34 120.5 . .
C34 C35 H35 120.2 . .
C34 C35 C36 120(2) . .
C36 C35 H35 120.2 . .
C31 C36 C35 119(2) . .
C31 C36 H36 120.3 . .
C35 C36 H36 120.3 . .
C42 C41 P1 123.4(14) . .
C46 C41 P1 118.4(12) . .
C46 C41 C42 118.1(16) . .
C41 C42 H42 120.5 . .
C41 C42 C43 119.0(19) . .
C43 C42 H42 120.5 . .
C42 C43 H43 119.5 . .
C44 C43 C42 121(2) . .
C44 C43 H43 119.5 . .
C43 C44 H44 118.9 . .
C43 C44 C45 122.2(19) . .
C45 C44 H44 118.9 . .
C44 C45 H45 120.7 . .
C44 C45 C46 118.6(18) . .
C46 C45 H45 120.7 . .
C41 C46 C45 120.9(17) . .
C41 C46 H46 119.6 . .
C45 C46 H46 119.6 . .
C48 C47 P1 119.1(16) . .
C52 C47 P1 122.8(15) . .
C52 C47 C48 114(2) . .
C47 C48 H48 121.9 . .
C47 C48 C49 116(2) . .
C49 C48 H48 121.9 . .
C48 C49 H49 122.7 . .
C48 C49 C50 115(3) . .
C50 C49 H49 122.7 . .
C49 C50 H50 122.0 . .
C51 C50 C49 116(3) . .
C51 C50 H50 122.0 . .
C50 C51 H51 116.9 . .
C50 C51 C52 126(3) . .
C52 C51 H51 116.9 . .
C47 C52 C51 124(2) . .
C47 C52 H52 117.9 . .
C51 C52 H52 117.9 . .
N1 C53 P1 114.7(11) . .
N1 C53 C54 122.2(15) . .
C54 C53 P1 123.0(13) . .
C53 C54 H54 120.4 . .
C53 C54 C55 119.2(18) . .
C55 C54 H54 120.4 . .
C54 C55 H55 120.3 . .
C56 C55 C54 119.5(17) . .
C56 C55 H55 120.3 . .
C55 C56 H56 120.8 . .
C57 C56 C55 118.5(17) . .
C57 C56 H56 120.8 . .
N1 C57 H57 117.9 . .
C56 C57 N1 124.2(17) . .
C56 C57 H57 117.9 . .

loop_
_geom_bond_atom_site_label_1
_geom_bond_atom_site_label_2
_geom_bond_distance
_geom_bond_site_symmetry_2
Au1 Au2 2.7378(10) 3_565
Au1 Au2 2.7378(10) .
Au1 Au2 2.7378(10) 2_665
Au1 Au3 2.7771(6) 3_565
Au1 Au3 2.7770(6) .
Au1 Au3 2.7770(6) 2_665
Au1 Au4 2.7457(7) .
Au1 Au4 2.7457(7) 2_665
Au1 Au4 2.7457(7) 3_565
Au1 Au5 2.7562(9) 2_665
Au1 Au5 2.7562(9) 3_565
Au1 Au5 2.7559(10) .
Au2 Au2 2.8062(12) 3_565
Au2 Au2 2.8061(12) 2_665
Au2 Au3 2.8828(9) .
Au2 Au3 3.0080(9) 2_665
Au2 Au4 2.9486(10) .
Au2 Se3 2.4266(19) .
Au2 Cu2 2.937(2) .
Au3 Au2 3.0083(9) 3_565
Au3 Au4 2.9484(9) .
Au3 Au4 2.8453(9) 3_565
Au3 Au5 2.8228(9) .
Au3 Cu2 2.890(2) .
Au3 P1 2.286(4) .
Au4 Au3 2.8454(9) 2_665
Au4 Au5 2.9008(9) .
Au4 Au5 2.8278(9) 2_665
Au4 Se2 2.420(2) .
Au4 Cu2 2.822(2) .
Au5 Au4 2.8278(9) 3_565
Au5 Au5 2.9726(11) 2_665
Au5 Au5 2.9725(11) 3_565
Au5 Se1 2.4479(18) .
Au5 Cu1 2.877(4) .
Se1 Cu1 2.3903(18) .
Se1 C11 1.871(17) .
Se2 Cu2 2.399(3) .
Se2 C21 1.93(2) .
Se3 Cu2 2.425(3) .
Se3 C31 1.913(19) .
Cu1 Au5 2.877(3) 3_565
Cu1 Au5 2.877(3) 2_665
Cu1 Se1 2.3903(18) 2_665
Cu1 Se1 2.3903(18) 3_565
Cu2 N1 2.050(14) .
P1 C41 1.825(15) .
P1 C47 1.788(17) .
P1 C53 1.816(15) .
N1 C53 1.346(19) .
N1 C57 1.38(2) .
C11 C12 1.41(2) .
C11 C16 1.42(2) .
C12 H12 0.9400 .
C12 C13 1.42(3) .
C13 H13 0.9400 .
C13 C14 1.32(3) .
C14 H14 0.9400 .
C14 C15 1.39(3) .
C15 H15 0.9400 .
C15 C16 1.45(3) .
C16 H16 0.9400 .
C21 C22 1.40(2) .
C21 C26 1.40(3) .
C22 H22 0.9400 .
C22 C23 1.44(4) .
C23 H23 0.9400 .
C23 C24 1.39(4) .
C24 H24 0.9400 .
C24 C25 1.37(3) .
C25 H25 0.9400 .
C25 C26 1.37(3) .
C26 H26 0.9400 .
C31 C32 1.38(3) .
C31 C36 1.40(3) .
C32 H32 0.9400 .
C32 C33 1.39(3) .
C33 H33 0.9400 .
C33 C34 1.43(4) .
C34 H34 0.9400 .
C34 C35 1.39(4) .
C35 H35 0.9400 .
C35 C36 1.43(3) .
C36 H36 0.9400 .
C41 C42 1.40(2) .
C41 C46 1.39(2) .
C42 H42 0.9400 .
C42 C43 1.40(3) .
C43 H43 0.9400 .
C43 C44 1.31(3) .
C44 H44 0.9400 .
C44 C45 1.36(3) .
C45 H45 0.9400 .
C45 C46 1.39(2) .
C46 H46 0.9400 .
C47 C48 1.44(3) .
C47 C52 1.35(3) .
C48 H48 0.9400 .
C48 C49 1.49(4) .
C49 H49 0.9400 .
C49 C50 1.55(4) .
C50 H50 0.9400 .
C50 C51 1.10(4) .
C51 H51 0.9400 .
C51 C52 1.38(3) .
C52 H52 0.9400 .
C53 C54 1.37(2) .
C54 H54 0.9400 .
C54 C55 1.40(3) .
C55 H55 0.9400 .
C55 C56 1.36(3) .
C56 H56 0.9400 .
C56 C57 1.34(3) .
C57 H57 0.9400 .

loop_
_geom_torsion_atom_site_label_1
_geom_torsion_atom_site_label_2
_geom_torsion_atom_site_label_3
_geom_torsion_atom_site_label_4
_geom_torsion
Au3 P1 C41 C42 142.3(15)
Au3 P1 C41 C46 -37.4(14)
Au3 P1 C47 C48 143(2)
Au3 P1 C47 C52 -62(2)
Au3 P1 C53 N1 -21.6(14)
Au3 P1 C53 C54 162.2(13)
Au5 Se1 C11 C12 -151.9(14)
Au5 Se1 C11 C16 30.0(17)
Se1 C11 C12 C13 179.7(17)
Se1 C11 C16 C15 179.9(15)
Se2 C21 C22 C23 -177.8(15)
Se2 C21 C26 C25 177.6(16)
Se3 C31 C32 C33 174(2)
Se3 C31 C36 C35 -175.6(15)
Cu1 Se1 C11 C12 131.5(14)
Cu1 Se1 C11 C16 -46.5(17)
Cu2 N1 C53 P1 27.5(17)
Cu2 N1 C53 C54 -156.2(14)
Cu2 N1 C57 C56 160.3(17)
P1 C41 C42 C43 180(2)
P1 C41 C46 C45 -178.4(15)
P1 C47 C48 C49 164(3)
P1 C47 C52 C51 -178(3)
P1 C53 C54 C55 175.7(15)
N1 C53 C54 C55 0(3)
C11 C12 C13 C14 0(4)
C12 C11 C16 C15 2(3)
C12 C13 C14 C15 3(4)
C13 C14 C15 C16 -3(4)
C14 C15 C16 C11 1(3)
C16 C11 C12 C13 -2(3)
C21 C22 C23 C24 -1(4)
C22 C21 C26 C25 -5(3)
C22 C23 C24 C25 -3(4)
C23 C24 C25 C26 3(4)
C24 C25 C26 C21 1(3)
C26 C21 C22 C23 5(3)
C31 C32 C33 C34 4(5)
C32 C31 C36 C35 1(3)
C32 C33 C34 C35 -4(5)
C33 C34 C35 C36 2(4)
C34 C35 C36 C31 0(3)
C36 C31 C32 C33 -3(4)
C41 P1 C47 C48 22(3)
C41 P1 C47 C52 178(2)
C41 P1 C53 N1 101.4(12)
C41 P1 C53 C54 -74.8(16)
C41 C42 C43 C44 -2(4)
C42 C41 C46 C45 2(3)
C42 C43 C44 C45 3(5)
C43 C44 C45 C46 -1(4)
C44 C45 C46 C41 -1(3)
C46 C41 C42 C43 -1(3)
C47 P1 C41 C42 -95.9(18)
C47 P1 C41 C46 84.4(15)
C47 P1 C53 N1 -149.3(13)
C47 P1 C53 C54 34.5(17)
C47 C48 C49 C50 17(5)
C48 C47 C52 C51 -22(5)
C48 C49 C50 C51 -31(6)
C49 C50 C51 C52 20(7)
C50 C51 C52 C47 8(7)
C52 C47 C48 C49 7(5)
C53 P1 C41 C42 14.5(18)
C53 P1 C41 C46 -165.3(13)
C53 P1 C47 C48 -86(2)
C53 P1 C47 C52 70(2)
C53 N1 C57 C56 -2(3)
C53 C54 C55 C56 -4(3)
C54 C55 C56 C57 5(3)
C55 C56 C57 N1 -2(3)
C57 N1 C53 P1 -173.6(12)
C57 N1 C53 C54 3(2)
